data_4317846
loop_
_publ_author_name
'Bret J. S. Johnson'
'Rick C. Schroden'
'Changcheng Zhu'
'Victor G. Young'
'Andreas Stein'

_publ_section_title
;
 Design and Analysis of Chain and Network Structures from Organic
 Derivatives of Polyoxometalate Clusters
;
_journal_name_full 'Inorganic Chemistry'
_journal_page_first 2213
_journal_page_last 2218
_journal_paper_doi 10.1021/ic010820s
_journal_volume 41
_journal_year 2002
_chemical_compound_source 'R. Schroden / Prof. A. Stein'
_chemical_formula_sum 'C16 H36.5 As2 N14 Na O25 W6'
_chemical_formula_weight 2101.02
_chemical_name_common 98233aa
_chemical_name_systematic
;
  ?
;
_space_group_IT_number 2
_symmetry_cell_setting triclinic
_symmetry_space_group_name_Hall '-P 1'
_symmetry_space_group_name_H-M 'P -1'
_atom_sites_solution_hydrogens geom
_atom_sites_solution_primary direct
_atom_sites_solution_secondary difmap
_audit_creation_method SHELXL
_cell_angle_alpha 90.941(1)
_cell_angle_beta 94.258(1)
_cell_angle_gamma 92.595(1)
_cell_formula_units_Z 4
_cell_length_a 12.9018(2)
_cell_length_b 18.9366(1)
_cell_length_c 21.4854(2)
_cell_measurement_temperature 173(2)
_cell_volume 5228.34(10)
_computing_structure_refinement 'SHELXL-93 (Sheldrick, 1993)'
_computing_structure_solution 'SHELXS-86 (Sheldrick, 1990)'
_diffrn_ambient_temperature 173(2)
_diffrn_radiation_monochromator graphite
_diffrn_radiation_source 'fine-focus sealed tube'
_diffrn_radiation_type MoK\a
_diffrn_radiation_wavelength 0.71073
_diffrn_reflns_av_R_equivalents 0.0284
_diffrn_reflns_av_sigmaI/netI 0.0640
_diffrn_reflns_limit_h_max 15
_diffrn_reflns_limit_h_min -15
_diffrn_reflns_limit_k_max 22
_diffrn_reflns_limit_k_min -22
_diffrn_reflns_limit_l_max 25
_diffrn_reflns_limit_l_min 0
_diffrn_reflns_number 26645
_diffrn_reflns_theta_max 25.03
_diffrn_reflns_theta_min 0.95
_exptl_absorpt_coefficient_mu 14.494
_exptl_absorpt_correction_T_max 1.000000
_exptl_absorpt_correction_T_min 0.443846
_exptl_absorpt_correction_type 'SADABS (Sheldrick, 1996)'
_exptl_crystal_colour pink-orange
_exptl_crystal_density_diffrn 2.669
_exptl_crystal_description Block
_exptl_crystal_F_000 3806
_exptl_crystal_size_max 0.40
_exptl_crystal_size_mid 0.27
_exptl_crystal_size_min 0.20
_refine_diff_density_max 5.204
_refine_diff_density_min -2.461
_refine_diff_density_rms 0.270
_refine_ls_extinction_method none
_refine_ls_goodness_of_fit_all 0.928
_refine_ls_goodness_of_fit_obs 0.989
_refine_ls_matrix_type full
_refine_ls_number_parameters 1153
_refine_ls_number_reflns 17986
_refine_ls_number_restraints 84
_refine_ls_restrained_S_all 0.963
_refine_ls_restrained_S_obs 0.987
_refine_ls_R_factor_all 0.0479
_refine_ls_R_factor_obs 0.0363
_refine_ls_shift/esd_max 0.088
_refine_ls_shift/esd_mean 0.001
_refine_ls_structure_factor_coef Fsqd
_refine_ls_weighting_details 'w=1/[\s^2^(Fo^2^)+(0.0527P)^2^+0.0000P] where P=(Fo^2^+2Fc^2^)/3'
_refine_ls_weighting_scheme calc
_refine_ls_wR_factor_all 0.0977
_refine_ls_wR_factor_obs 0.0895
_reflns_number_observed 14569
_reflns_number_total 17992
_reflns_observed_criterion >2sigma(I)
_cod_data_source_file ic010820s_1.cif
_cod_data_source_block 98233aa
_cod_depositor_comments
;
The following automatic conversions were performed:

'_symmetry_cell_setting' value 'Triclinic' changed to 'triclinic'
according to the built-in table from CIF Core dictionary named
'cif_core.dic' version 2.4.1 from 2010-06-29.

Automatic conversion script
Id: cif_fix_values 1646 2011-03-28 12:23:43Z adriana 

The following automatic conversions were performed:

'_refine_ls_weighting_scheme' value 'calc
w=1/[\s^2^(Fo^2^)+(0.0527P)^2^+0.0000P] where P=(Fo^2^+2Fc^2^)/3' was
changed to 'calc'. New tag '_refine_ls_weighting_details' was
created. The value of the new tag was set to
'w=1/[\s^2^(Fo^2^)+(0.0527P)^2^+0.0000P] where P=(Fo^2^+2Fc^2^)/3'.

Automatic conversion script
Id: cif_fix_values 3143 2015-03-26 13:38:13Z robertas 
;
_cod_original_cell_volume 5228.3(1)
_cod_original_formula_sum 'C16 H36.50 As2 N14 Na O25 W6'
_cod_database_code 4317846

loop_
_symmetry_equiv_pos_as_xyz
'x, y, z'
'-x, -y, -z'

loop_
_atom_site_aniso_label
_atom_site_aniso_U_11
_atom_site_aniso_U_22
_atom_site_aniso_U_33
_atom_site_aniso_U_23
_atom_site_aniso_U_13
_atom_site_aniso_U_12
W1A 0.0184(2) 0.0085(2) 0.0253(2) 0.0065(2) 0.0042(2) -0.0003(2)
W2A 0.0185(2) 0.0120(2) 0.0232(2) 0.0068(2) -0.0001(2) 0.0023(2)
W3A 0.0131(2) 0.0105(2) 0.0164(2) -0.0004(2) -0.0008(2) 0.0001(2)
W4A 0.0142(2) 0.0084(2) 0.0151(2) 0.0016(2) 0.0022(2) -0.0013(2)
W5A 0.0141(2) 0.0061(2) 0.0152(2) 0.0012(2) 0.0003(2) 0.00053(15)
W6A 0.0133(2) 0.0085(2) 0.0188(2) 0.0011(2) 0.0040(2) 0.0004(2)
As1A 0.0124(5) 0.0053(5) 0.0127(5) 0.0013(4) 0.0003(4) -0.0001(4)
As2A 0.0154(5) 0.0086(5) 0.0142(5) -0.0023(4) 0.0016(4) 0.0010(4)
O1A 0.017(4) 0.008(3) 0.014(4) 0.001(3) -0.002(3) -0.003(3)
O2A 0.016(4) 0.005(3) 0.016(4) 0.001(3) 0.007(3) -0.001(3)
O3A 0.013(2) 0.012(2) 0.012(2) 0.0008(10) 0.0006(10) 0.0000(10)
O4A 0.011(4) 0.022(4) 0.012(4) -0.001(3) -0.005(3) 0.002(3)
O5A 0.017(4) 0.008(4) 0.022(4) 0.005(3) 0.007(3) -0.006(3)
O6A 0.016(4) 0.014(4) 0.013(4) -0.006(3) 0.002(3) -0.003(3)
O7A 0.024(4) 0.019(4) 0.015(4) -0.001(3) 0.003(3) 0.002(3)
O8A 0.020(4) 0.015(4) 0.031(4) 0.011(3) 0.001(3) 0.002(3)
O9A 0.015(4) 0.015(4) 0.022(4) 0.004(3) -0.008(3) 0.004(3)
O10A 0.014(4) 0.007(4) 0.028(4) -0.004(3) 0.002(3) -0.005(3)
O11A 0.016(4) 0.012(4) 0.013(4) -0.002(3) 0.000(3) -0.001(3)
O12A 0.010(3) 0.010(4) 0.018(4) -0.004(3) 0.007(3) 0.004(3)
O13A 0.014(4) 0.010(4) 0.031(4) 0.001(3) 0.006(3) -0.005(3)
O14A 0.016(4) 0.012(4) 0.045(5) 0.001(3) 0.000(4) 0.002(3)
O15A 0.032(5) 0.019(4) 0.039(5) 0.017(4) 0.019(4) 0.001(3)
O16A 0.017(4) 0.018(4) 0.036(5) -0.005(3) 0.003(3) 0.004(3)
O17A 0.024(4) 0.033(5) 0.035(5) 0.021(4) -0.003(4) 0.003(4)
O18A 0.018(4) 0.017(4) 0.025(4) 0.002(3) -0.002(3) 0.001(3)
O19A 0.016(4) 0.019(4) 0.021(4) -0.004(3) -0.002(3) -0.003(3)
O20A 0.013(4) 0.016(4) 0.024(4) -0.002(3) 0.008(3) 0.001(3)
O21A 0.024(4) 0.011(4) 0.023(4) 0.005(3) -0.002(3) -0.002(3)
O22A 0.024(4) 0.011(4) 0.024(4) 0.001(3) -0.004(3) 0.005(3)
O23A 0.025(4) 0.006(4) 0.023(4) 0.004(3) 0.005(3) -0.001(3)
O24A 0.013(4) 0.015(4) 0.024(4) -0.004(3) -0.001(3) 0.000(3)
O25A 0.023(4) 0.023(4) 0.026(4) -0.004(3) 0.007(3) 0.004(3)
C1A 0.024(5) 0.009(5) 0.010(5) -0.004(4) 0.007(4) -0.004(4)
C2A 0.018(6) 0.058(9) 0.026(6) -0.012(6) -0.006(5) 0.010(6)
C3A 0.019(6) 0.071(10) 0.043(7) -0.024(7) 0.005(5) 0.011(6)
C4A 0.042(7) 0.033(7) 0.018(6) -0.011(5) 0.007(5) 0.007(5)
C5A 0.039(6) 0.015(6) 0.030(6) -0.012(5) -0.015(5) 0.004(5)
C6A 0.018(5) 0.033(7) 0.026(6) -0.005(5) -0.004(4) 0.014(5)
N1A 0.058(8) 0.065(9) 0.022(6) -0.024(6) -0.008(5) 0.022(6)
C7A 0.017(5) 0.005(5) 0.022(6) 0.002(4) -0.001(4) 0.004(4)
C8A 0.018(5) 0.016(6) 0.054(8) -0.020(5) 0.003(6) -0.003(4)
C9A 0.020(5) 0.022(6) 0.059(9) -0.023(6) 0.003(6) 0.005(4)
C10A 0.023(5) 0.013(5) 0.039(7) -0.013(5) -0.003(5) 0.005(4)
C11A 0.023(5) 0.011(5) 0.022(6) -0.010(4) 0.002(5) -0.007(4)
C12A 0.017(5) 0.018(6) 0.032(6) -0.010(5) 0.004(5) -0.002(4)
N2A 0.020(5) 0.026(6) 0.101(10) -0.045(6) 0.000(6) 0.001(4)
W1B 0.0165(2) 0.0105(2) 0.0165(2) 0.0038(2) -0.0018(2) 0.0009(2)
W2B 0.0169(2) 0.0141(2) 0.0169(2) 0.0027(2) 0.0030(2) 0.0001(2)
W3B 0.0226(2) 0.0196(2) 0.0160(2) 0.0090(2) 0.0007(2) -0.0002(2)
W4B 0.0205(2) 0.0177(2) 0.0115(2) 0.0002(2) -0.0010(2) 0.0023(2)
W5B 0.0161(2) 0.0180(2) 0.0139(2) -0.0033(2) 0.0019(2) -0.0025(2)
W6B 0.0172(2) 0.0138(2) 0.0112(2) 0.0003(2) 0.0024(2) -0.0028(2)
As1B 0.0160(5) 0.0087(5) 0.0103(5) -0.0003(4) 0.0018(4) -0.0002(4)
As2B 0.0179(5) 0.0100(5) 0.0149(5) -0.0018(4) -0.0008(4) 0.0029(4)
O1B 0.019(4) 0.009(4) 0.017(4) 0.003(3) 0.006(3) 0.001(3)
O2B 0.013(4) 0.018(4) 0.011(3) -0.001(3) 0.002(3) 0.001(3)
O3B 0.013(4) 0.013(4) 0.014(4) 0.011(3) 0.000(3) 0.001(3)
O4B 0.022(4) 0.020(4) 0.029(4) 0.013(3) 0.003(3) 0.000(3)
O5B 0.016(4) 0.015(4) 0.016(4) 0.000(3) -0.001(3) 0.003(3)
O6B 0.015(4) 0.015(4) 0.016(4) -0.001(3) -0.001(3) 0.001(3)
O7B 0.024(4) 0.007(4) 0.014(4) 0.003(3) 0.000(3) 0.004(3)
O8B 0.015(4) 0.022(4) 0.022(4) 0.001(3) 0.004(3) 0.003(3)
O9B 0.019(4) 0.020(4) 0.020(4) 0.008(3) 0.007(3) -0.001(3)
O10B 0.023(4) 0.023(4) 0.017(4) 0.008(3) 0.000(3) 0.005(3)
O11B 0.020(4) 0.014(4) 0.019(4) -0.005(3) -0.002(3) -0.002(3)
O12B 0.015(4) 0.028(4) 0.013(4) -0.005(3) 0.004(3) -0.002(3)
O13B 0.018(4) 0.015(4) 0.015(4) 0.011(3) -0.001(3) -0.006(3)
O14B 0.032(5) 0.009(4) 0.034(5) 0.010(3) -0.002(4) 0.001(3)
O15B 0.020(4) 0.027(4) 0.017(4) 0.001(3) -0.003(3) -0.004(3)
O16B 0.030(5) 0.036(5) 0.022(4) 0.002(4) 0.012(4) 0.008(4)
O17B 0.027(4) 0.017(4) 0.032(5) 0.004(3) -0.001(4) -0.008(3)
O18B 0.029(5) 0.039(5) 0.022(4) 0.014(4) -0.001(4) 0.003(4)
O19B 0.031(5) 0.029(5) 0.033(5) 0.018(4) -0.001(4) -0.002(4)
O20B 0.028(4) 0.030(5) 0.014(4) 0.003(3) 0.004(3) 0.006(3)
O21B 0.029(5) 0.033(5) 0.023(4) 0.000(4) -0.006(4) 0.009(4)
O22B 0.027(4) 0.022(4) 0.024(4) -0.002(3) 0.000(3) -0.009(3)
O23B 0.016(4) 0.034(5) 0.022(4) -0.006(3) 0.001(3) 0.000(3)
O24B 0.031(4) 0.021(4) 0.016(4) -0.001(3) 0.005(3) -0.010(3)
O25B 0.026(4) 0.027(4) 0.013(4) -0.004(3) 0.006(3) -0.005(3)
C1B 0.017(5) 0.012(5) 0.014(5) -0.007(4) 0.001(4) 0.002(4)
C2B 0.032(7) 0.031(7) 0.086(11) -0.026(7) 0.031(7) -0.012(6)
C3B 0.054(9) 0.051(9) 0.107(14) -0.055(10) 0.040(9) -0.008(7)
C4B 0.043(7) 0.019(6) 0.041(8) -0.021(5) -0.007(6) 0.014(5)
C5B 0.030(6) 0.017(5) 0.052(8) -0.012(5) -0.009(5) 0.001(5)
C6B 0.022(6) 0.021(6) 0.040(7) -0.010(5) 0.007(5) -0.001(4)
N1B 0.070(9) 0.025(6) 0.062(8) -0.032(6) -0.003(7) 0.016(6)
C7B 0.031(6) 0.006(5) 0.027(6) 0.003(4) 0.000(5) 0.004(4)
C8B 0.084(12) 0.077(11) 0.022(7) -0.019(7) -0.013(7) 0.045(9)
C9B 0.081(11) 0.070(11) 0.030(7) -0.013(7) -0.020(7) 0.062(9)
C10B 0.018(2) 0.017(2) 0.018(2) 0.0000(10) 0.0011(10) 0.0010(10)
C11B 0.035(7) 0.020(6) 0.012(5) 0.000(4) 0.010(5) 0.006(5)
C12B 0.038(7) 0.032(7) 0.012(6) 0.014(5) -0.004(5) 0.013(5)
N2B 0.027(5) 0.023(5) 0.015(5) -0.004(4) 0.003(4) 0.014(4)
C14 0.015(6) 0.024(6) 0.026(6) 0.005(5) 0.000(5) -0.007(4)
N6 0.044(6) 0.009(5) 0.028(5) 0.006(4) 0.002(5) -0.008(4)
N7 0.034(6) 0.009(5) 0.026(5) -0.002(4) 0.009(4) -0.002(4)
N8 0.042(6) 0.019(5) 0.018(5) 0.002(4) -0.002(4) -0.006(4)
C15 0.076(14) 0.063(13) 0.085(14) 0.033(11) -0.004(11) -0.015(10)
N9 0.094(12) 0.048(9) 0.115(13) -0.044(9) 0.065(10) -0.030(8)
N10 0.161(20) 0.081(14) 0.108(15) -0.006(11) 0.045(15) 0.007(13)
N11 0.055(9) 0.040(8) 0.147(15) 0.045(9) 0.018(10) 0.012(7)
C16 0.055(10) 0.071(12) 0.044(9) 0.001(8) 0.002(8) 0.028(9)
N12 0.019(6) 0.133(13) 0.016(6) 0.007(6) -0.002(5) 0.012(7)
N13 0.076(11) 0.242(23) 0.030(8) -0.029(10) -0.023(7) 0.091(14)
N14 0.076(9) 0.044(8) 0.044(7) 0.005(6) 0.033(7) 0.023(7)
C17 0.032(7) 0.026(7) 0.040(8) 0.005(6) -0.006(6) 0.010(5)
N15 0.038(7) 0.049(8) 0.047(7) -0.022(6) -0.010(6) 0.005(5)
N16 0.026(6) 0.057(8) 0.059(8) -0.014(6) -0.005(6) 0.018(5)
N17 0.026(6) 0.044(7) 0.019(5) 0.003(5) 0.005(4) 0.006(5)
C18 0.033(7) 0.018(6) 0.025(6) 0.001(5) 0.000(5) 0.009(5)
N18 0.051(7) 0.025(6) 0.020(5) 0.005(4) -0.003(5) -0.011(5)
N19 0.041(6) 0.034(6) 0.018(5) -0.005(4) -0.001(5) -0.008(5)
N20 0.037(6) 0.023(6) 0.025(5) 0.003(4) 0.007(5) -0.007(4)
C19 0.028(6) 0.010(5) 0.020(6) 0.007(4) 0.009(5) 0.004(4)
N21 0.021(5) 0.006(5) 0.057(7) -0.004(4) 0.007(5) 0.004(4)
N22 0.017(5) 0.022(5) 0.045(6) -0.007(5) 0.004(4) -0.004(4)
N23 0.014(5) 0.015(5) 0.044(6) -0.003(4) 0.003(4) -0.002(4)
C20 0.031(7) 0.018(6) 0.017(6) 0.000(5) -0.003(5) 0.000(5)
N24 0.020(5) 0.047(7) 0.028(6) -0.018(5) 0.002(4) 0.009(5)
N25 0.024(5) 0.042(6) 0.022(5) -0.013(5) 0.002(4) 0.005(5)
N26 0.022(5) 0.045(6) 0.013(5) -0.005(4) 0.003(4) 0.008(4)
C21 0.023(6) 0.013(6) 0.030(7) 0.005(5) -0.001(5) -0.001(4)
N27 0.036(6) 0.016(5) 0.019(5) 0.007(4) -0.001(4) 0.009(4)
N28 0.041(6) 0.016(5) 0.026(5) 0.010(4) 0.005(5) 0.009(4)
N29 0.047(7) 0.018(5) 0.027(6) 0.011(4) 0.007(5) 0.019(5)
Na1 0.100(6) 0.074(5) 0.071(5) -0.005(4) 0.003(4) 0.005(4)
Na2 0.050(4) 0.057(4) 0.090(5) 0.002(4) 0.004(4) -0.001(3)

loop_
_atom_site_label
_atom_site_type_symbol
_atom_site_fract_x
_atom_site_fract_y
_atom_site_fract_z
_atom_site_U_iso_or_equiv
_atom_site_thermal_displace_type
_atom_site_occupancy
_atom_site_calc_flag
_atom_site_refinement_flags
_atom_site_disorder_group
W1A W 0.84242(3) 0.41460(2) -0.07174(2) 0.01725(10) Uani 1 d . .
W2A W 0.59859(3) 0.39465(2) -0.09478(2) 0.01786(10) Uani 1 d . .
W3A W 0.48487(3) 0.22191(2) -0.05455(2) 0.01345(9) Uani 1 d . .
W4A W 0.58647(3) 0.13784(2) 0.07063(2) 0.01257(9) Uani 1 d . .
W5A W 0.84685(3) 0.13939(2) 0.07649(2) 0.01182(9) Uani 1 d . .
W6A W 0.94610(3) 0.23712(2) -0.03576(2) 0.01337(9) Uani 1 d . .
As1A As 0.72177(7) 0.29829(5) 0.04139(4) 0.0102(2) Uani 1 d . .
As2A As 0.71485(8) 0.13897(5) -0.07374(5) 0.0127(2) Uani 1 d . .
O1A O 0.6180(5) 0.2417(3) 0.0213(3) 0.0135(15) Uani 1 d . .
O2A O 0.8338(5) 0.2534(3) 0.0416(3) 0.0123(14) Uani 1 d . .
O3A O 0.7195(5) 0.3621(3) -0.0126(3) 0.0123(14) Uani 1 d U .
O4A O 0.5966(5) 0.1618(4) -0.1009(3) 0.015(2) Uani 1 d . .
O5A O 0.7967(5) 0.2097(3) -0.0833(3) 0.015(2) Uani 1 d . .
O6A O 0.7115(5) 0.1198(3) 0.0040(3) 0.0145(15) Uani 1 d . .
O7A O 0.7340(5) 0.3469(4) -0.1316(3) 0.019(2) Uani 1 d . .
O8A O 0.7147(5) 0.4654(4) -0.0868(3) 0.022(2) Uani 1 d . .
O9A O 0.5518(5) 0.2985(4) -0.0936(3) 0.017(2) Uani 1 d . .
O10A O 0.4898(5) 0.1391(3) -0.0018(3) 0.016(2) Uani 1 d . .
O11A O 0.7225(5) 0.1641(3) 0.1139(3) 0.0139(15) Uani 1 d . .
O12A O 0.9222(5) 0.1453(3) 0.0031(3) 0.0124(14) Uani 1 d . .
O13A O 0.9130(5) 0.3293(3) -0.0591(3) 0.018(2) Uani 1 d . .
O14A O 0.8888(5) 0.4635(4) -0.0060(4) 0.024(2) Uani 1 d . .
O15A O 0.9117(6) 0.4498(4) -0.1308(4) 0.029(2) Uani 1 d . .
O16A O 0.5244(5) 0.4296(4) -0.0386(4) 0.023(2) Uani 1 d . .
O17A O 0.5362(6) 0.4196(4) -0.1651(4) 0.031(2) Uani 1 d . .
O18A O 0.4100(5) 0.2694(4) -0.0059(3) 0.020(2) Uani 1 d . .
O19A O 0.3937(5) 0.1907(4) -0.1126(3) 0.019(2) Uani 1 d . .
O20A O 0.5140(5) 0.1766(4) 0.1259(3) 0.017(2) Uani 1 d . .
O21A O 0.5787(6) 0.0488(4) 0.0854(3) 0.020(2) Uani 1 d . .
O22A O 0.9388(6) 0.1706(4) 0.1348(3) 0.020(2) Uani 1 d . .
O23A O 0.8479(5) 0.0482(3) 0.0882(3) 0.017(2) Uani 1 d . .
O24A O 1.0512(5) 0.2598(4) 0.0181(3) 0.017(2) Uani 1 d . .
O25A O 1.0081(6) 0.2081(4) -0.0985(3) 0.024(2) Uani 1 d . .
C1A C 0.7076(8) 0.3409(5) 0.1217(4) 0.014(2) Uani 1 d U .
C2A C 0.6127(9) 0.3686(7) 0.1318(5) 0.034(3) Uani 1 d U .
H2AA H 0.5577(9) 0.3660(7) 0.0998(5) 0.041 Uiso 1 calc R .
C3A C 0.5991(10) 0.3999(8) 0.1889(6) 0.044(4) Uani 1 d U .
H3AA H 0.5342(10) 0.4190(8) 0.1963(6) 0.053 Uiso 1 calc R .
C4A C 0.6803(10) 0.4037(7) 0.2358(5) 0.031(3) Uani 1 d U .
C5A C 0.7731(9) 0.3759(6) 0.2249(5) 0.029(3) Uani 1 d U .
H5AA H 0.8285(9) 0.3784(6) 0.2567(5) 0.034 Uiso 1 calc R .
C6A C 0.7876(9) 0.3434(6) 0.1668(5) 0.026(3) Uani 1 d U .
H6AA H 0.8520(9) 0.3237(6) 0.1593(5) 0.031 Uiso 1 calc R .
N1A N 0.6670(9) 0.4351(6) 0.2936(5) 0.049(3) Uani 1 d . .
H1AA H 0.7184(9) 0.4370(6) 0.3230(5) 0.058 Uiso 1 calc R .
H1AB H 0.6072(9) 0.4531(6) 0.3008(5) 0.058 Uiso 1 calc R .
C7A C 0.7513(8) 0.0567(5) -0.1158(5) 0.015(2) Uani 1 d U .
C8A C 0.8587(9) 0.0454(6) -0.1230(6) 0.030(3) Uani 1 d U .
H8AA H 0.9107(9) 0.0812(6) -0.1112(6) 0.036 Uiso 1 calc R .
C9A C 0.8851(9) -0.0188(6) -0.1476(6) 0.034(3) Uani 1 d U .
H9AA H 0.9563(9) -0.0274(6) -0.1515(6) 0.041 Uiso 1 calc R .
C10A C 0.8090(9) -0.0715(6) -0.1670(5) 0.025(3) Uani 1 d U .
C11A C 0.7057(8) -0.0583(5) -0.1606(5) 0.019(2) Uani 1 d U .
H11A H 0.6533(8) -0.0933(5) -0.1739(5) 0.023 Uiso 1 calc R .
C12A C 0.6769(8) 0.0059(6) -0.1348(5) 0.022(2) Uani 1 d U .
H12A H 0.6056(8) 0.0139(6) -0.1307(5) 0.027 Uiso 1 calc R .
N2A N 0.8404(8) -0.1341(5) -0.1926(6) 0.050(4) Uani 1 d . .
H2AB H 0.7938(8) -0.1675(5) -0.2056(6) 0.060 Uiso 1 calc R .
H2AC H 0.9070(8) -0.1404(5) -0.1958(6) 0.060 Uiso 1 calc R .
W1B W 0.02425(3) 0.28822(2) 0.32851(2) 0.01457(10) Uani 1 d . .
W2B W -0.03414(3) 0.20021(2) 0.44440(2) 0.01586(10) Uani 1 d . .
W3B W 0.18292(3) 0.14274(2) 0.54822(2) 0.01935(10) Uani 1 d . .
W4B W 0.39697(3) 0.25121(2) 0.57138(2) 0.01664(10) Uani 1 d . .
W5B W 0.47944(3) 0.31711(2) 0.43901(2) 0.01610(10) Uani 1 d . .
W6B W 0.31105(3) 0.28033(2) 0.31627(2) 0.01412(10) Uani 1 d . .
As1B As 0.20879(8) 0.31821(5) 0.46528(4) 0.0117(2) Uani 1 d . .
As2B As 0.34689(8) 0.15075(5) 0.42632(5) 0.0143(2) Uani 1 d . .
O1B O 0.2420(5) 0.2551(3) 0.5173(3) 0.0146(15) Uani 1 d . .
O2B O 0.3017(5) 0.3244(4) 0.4132(3) 0.0137(15) Uani 1 d . .
O3B O 0.0925(5) 0.2917(3) 0.4304(3) 0.0130(15) Uani 1 d . .
O4B O 0.2691(6) 0.1054(4) 0.4725(3) 0.024(2) Uani 1 d . .
O5B O 0.2721(5) 0.1879(3) 0.3708(3) 0.016(2) Uani 1 d . .
O6B O 0.4215(5) 0.2110(3) 0.4737(3) 0.0153(15) Uani 1 d . .
O7B O 0.0460(5) 0.1798(3) 0.3605(3) 0.0152(15) Uani 1 d . .
O8B O -0.0885(5) 0.2640(4) 0.3803(3) 0.020(2) Uani 1 d . .
O9B O 0.0779(5) 0.1515(4) 0.4823(3) 0.020(2) Uani 1 d . .
O10B O 0.3247(6) 0.1634(4) 0.5847(3) 0.021(2) Uani 1 d . .
O11B O 0.4335(5) 0.3321(4) 0.5209(3) 0.018(2) Uani 1 d . .
O12B O 0.4483(5) 0.2693(4) 0.3599(3) 0.019(2) Uani 1 d . .
O13B O 0.1643(5) 0.2830(3) 0.3086(3) 0.016(2) Uani 1 d . .
O14B O 0.0155(6) 0.3799(4) 0.3297(4) 0.025(2) Uani 1 d . .
O15B O -0.0387(5) 0.2628(4) 0.2572(3) 0.022(2) Uani 1 d . .
O16B O -0.0715(6) 0.2460(4) 0.5092(3) 0.029(2) Uani 1 d . .
O17B O -0.1293(6) 0.1318(4) 0.4325(4) 0.026(2) Uani 1 d . .
O18B O 0.1212(6) 0.1864(4) 0.6062(3) 0.030(2) Uani 1 d . .
O19B O 0.1623(6) 0.0557(4) 0.5673(4) 0.031(2) Uani 1 d . .
O20B O 0.3591(6) 0.3016(4) 0.6342(3) 0.024(2) Uani 1 d . .
O21B O 0.5221(6) 0.2290(4) 0.5966(3) 0.029(2) Uani 1 d . .
O22B O 0.4938(6) 0.4037(4) 0.4168(3) 0.025(2) Uani 1 d . .
O23B O 0.6073(5) 0.2936(4) 0.4557(3) 0.024(2) Uani 1 d . .
O24B O 0.3367(6) 0.3662(4) 0.2924(3) 0.023(2) Uani 1 d . .
O25B O 0.3332(6) 0.2302(4) 0.2496(3) 0.022(2) Uani 1 d . .
C1B C 0.2010(8) 0.4077(5) 0.5024(5) 0.014(2) Uani 1 d U .
C2B C 0.1162(10) 0.4241(7) 0.5371(7) 0.049(4) Uani 1 d U .
H2BA H 0.0631(10) 0.3894(7) 0.5440(7) 0.059 Uiso 1 calc R .
C3B C 0.1127(13) 0.4924(8) 0.5608(8) 0.070(6) Uani 1 d U .
H3BA H 0.0539(13) 0.5048(8) 0.5820(8) 0.084 Uiso 1 calc R .
C4B C 0.1910(10) 0.5432(6) 0.5547(6) 0.034(3) Uani 1 d U .
C5B C 0.2745(9) 0.5260(6) 0.5209(6) 0.034(3) Uani 1 d U .
H5BA H 0.3290(9) 0.5603(6) 0.5155(6) 0.041 Uiso 1 calc R .
C6B C 0.2777(9) 0.4592(6) 0.4952(6) 0.028(3) Uani 1 d U .
H6BA H 0.3347(9) 0.4482(6) 0.4718(6) 0.033 Uiso 1 calc R .
N1B N 0.1905(10) 0.6092(6) 0.5833(5) 0.053(3) Uani 1 d . .
H1BA H 0.1392(10) 0.6198(6) 0.6061(5) 0.063 Uiso 1 calc R .
H1BB H 0.2415(10) 0.6407(6) 0.5787(5) 0.063 Uiso 1 calc R .
C7B C 0.4356(9) 0.0878(5) 0.3903(5) 0.021(2) Uani 1 d U .
C8B C 0.5071(13) 0.0527(9) 0.4285(6) 0.061(5) Uani 1 d U .
H8BA H 0.5135(13) 0.0620(9) 0.4723(6) 0.073 Uiso 1 calc R .
C9B C 0.5692(13) 0.0041(8) 0.4024(6) 0.060(5) Uani 1 d U .
H9BA H 0.6203(13) -0.0183(8) 0.4283(6) 0.072 Uiso 1 calc R .
C10B C 0.5579(8) -0.0125(5) 0.3394(5) 0.017(2) Uani 1 d U .
C11B C 0.4852(9) 0.0230(6) 0.3020(5) 0.022(2) Uani 1 d U .
H11B H 0.4780(9) 0.0133(6) 0.2583(5) 0.026 Uiso 1 calc R .
C12B C 0.4255(9) 0.0703(6) 0.3264(5) 0.027(3) Uani 1 d U .
H12B H 0.3752(9) 0.0926(6) 0.2999(5) 0.032 Uiso 1 calc R .
N2B N 0.6206(7) -0.0621(5) 0.3153(4) 0.021(2) Uani 1 d . .
H2BB H 0.6669(7) -0.0827(5) 0.3401(4) 0.025 Uiso 1 calc R .
H2BC H 0.6140(7) -0.0730(5) 0.2752(4) 0.025 Uiso 1 calc R .
C14 C 0.9423(8) 0.6264(6) -0.1383(5) 0.022(2) Uani 1 d . .
N6 N 0.9533(7) 0.5826(5) -0.1853(4) 0.027(2) Uani 1 d . .
H6A H 0.9566(7) 0.5370(5) -0.1789(4) 0.033 Uiso 1 calc R .
H6B H 0.9573(7) 0.5990(5) -0.2232(4) 0.033 Uiso 1 calc R .
N7 N 0.9376(7) 0.6966(4) -0.1484(4) 0.023(2) Uani 1 d . .
H7A H 0.9305(7) 0.7260(4) -0.1170(4) 0.027 Uiso 1 calc R .
H7B H 0.9416(7) 0.7128(4) -0.1863(4) 0.027 Uiso 1 calc R .
N8 N 0.9361(7) 0.6032(5) -0.0815(4) 0.027(2) Uani 1 d . .
H8A H 0.9393(7) 0.5577(5) -0.0743(4) 0.032 Uiso 1 calc R .
H8B H 0.9288(7) 0.6331(5) -0.0505(4) 0.032 Uiso 1 calc R .
C15 C 0.6894(16) 0.1069(10) 0.5420(10) 0.075(6) Uani 1 d . .
N9 N 0.7570(12) 0.0487(7) 0.5290(7) 0.084(6) Uani 1 d . .
H9A H 0.8059(12) 0.0547(7) 0.5028(7) 0.101 Uiso 1 calc R .
H9B H 0.7485(12) 0.0078(7) 0.5473(7) 0.101 Uiso 1 calc R .
N10 N 0.6272(17) 0.0982(10) 0.5871(9) 0.115(7) Uani 1 d . .
H10A H 0.5918(17) 0.1337(10) 0.5996(9) 0.138 Uiso 1 calc R .
H10B H 0.6209(17) 0.0568(10) 0.6048(9) 0.138 Uiso 1 calc R .
N11 N 0.6967(10) 0.1685(7) 0.5171(8) 0.080(5) Uani 1 d . .
H11C H 0.6604(10) 0.2032(7) 0.5304(8) 0.096 Uiso 1 calc R .
H11D H 0.7379(10) 0.1757(7) 0.4867(8) 0.096 Uiso 1 calc R .
C16 C 0.1900(13) 0.2084(9) 0.7712(7) 0.056(4) Uani 1 d . .
N12 N 0.1896(8) 0.2076(7) 0.8320(5) 0.056(4) Uani 1 d . .
H12C H 0.1302(8) 0.2060(7) 0.8497(5) 0.067 Uiso 1 calc R .
H12D H 0.2488(8) 0.2086(7) 0.8552(5) 0.067 Uiso 1 calc R .
N13 N 0.1001(12) 0.2068(11) 0.7352(6) 0.115(8) Uani 1 d . .
H13A H 0.0404(12) 0.2052(11) 0.7525(6) 0.138 Uiso 1 calc R .
H13B H 0.1010(12) 0.2073(11) 0.6943(6) 0.138 Uiso 1 calc R .
N14 N 0.2807(10) 0.2097(6) 0.7442(6) 0.053(3) Uani 1 d . .
H14C H 0.3399(10) 0.2101(6) 0.7674(6) 0.063 Uiso 1 calc R .
H14D H 0.2809(10) 0.2102(6) 0.7032(6) 0.063 Uiso 1 calc R .
C17 C 0.2601(10) 0.4586(6) -0.1055(6) 0.033(3) Uani 1 d . .
N15 N 0.3062(9) 0.4227(6) -0.1500(5) 0.045(3) Uani 1 d . .
H15C H 0.2683(9) 0.4035(6) -0.1822(5) 0.055 Uiso 1 calc R .
H15D H 0.3740(9) 0.4185(6) -0.1468(5) 0.055 Uiso 1 calc R .
N16 N 0.1607(8) 0.4652(6) -0.1096(6) 0.047(3) Uani 1 d . .
H16C H 0.1314(8) 0.4884(6) -0.0802(6) 0.057 Uiso 1 calc R .
H16D H 0.1222(8) 0.4465(6) -0.1418(6) 0.057 Uiso 1 calc R .
N17 N 0.3194(7) 0.4868(5) -0.0569(4) 0.029(2) Uani 1 d . .
H17C H 0.2907(7) 0.5100(5) -0.0274(4) 0.035 Uiso 1 calc R .
H17D H 0.3871(7) 0.4821(5) -0.0545(4) 0.035 Uiso 1 calc R .
C18 C 0.8503(9) 0.0490(6) 0.2646(5) 0.025(3) Uani 1 d . .
N18 N 0.8169(8) 0.0374(5) 0.3209(4) 0.033(2) Uani 1 d . .
H18C H 0.8481(8) 0.0595(5) 0.3539(4) 0.039 Uiso 1 calc R .
H18D H 0.7637(8) 0.0075(5) 0.3250(4) 0.039 Uiso 1 calc R .
N19 N 0.8075(8) 0.0133(5) 0.2150(4) 0.032(2) Uani 1 d . .
H19C H 0.8323(8) 0.0195(5) 0.1784(4) 0.038 Uiso 1 calc R .
H19D H 0.7542(8) -0.0166(5) 0.2187(4) 0.038 Uiso 1 calc R .
N20 N 0.9301(7) 0.0938(5) 0.2592(4) 0.028(2) Uani 1 d . .
H20C H 0.9551(7) 0.1000(5) 0.2226(4) 0.034 Uiso 1 calc R .
H20D H 0.9585(7) 0.1174(5) 0.2922(4) 0.034 Uiso 1 calc R .
C19 C 0.7898(8) -0.1008(5) 0.0058(5) 0.019(2) Uani 1 d . .
N21 N 0.8846(7) -0.0729(5) 0.0130(5) 0.028(2) Uani 1 d . .
H21C H 0.8953(7) -0.0286(5) 0.0258(5) 0.034 Uiso 1 calc R .
H21D H 0.9376(7) -0.0984(5) 0.0050(5) 0.034 Uiso 1 calc R .
N22 N 0.7733(7) -0.1669(5) -0.0163(4) 0.028(2) Uani 1 d . .
H22C H 0.8262(7) -0.1915(5) -0.0261(4) 0.034 Uiso 1 calc R .
H22D H 0.7096(7) -0.1858(5) -0.0212(4) 0.034 Uiso 1 calc R .
N23 N 0.7094(7) -0.0637(5) 0.0175(4) 0.024(2) Uani 1 d . .
H23C H 0.7190(7) -0.0193(5) 0.0303(4) 0.029 Uiso 1 calc R .
H23D H 0.6461(7) -0.0832(5) 0.0125(4) 0.029 Uiso 1 calc R .
C20 C 0.6699(9) 0.2146(6) 0.2800(5) 0.022(2) Uani 1 d . .
N24 N 0.6936(7) 0.2370(5) 0.3371(4) 0.032(2) Uani 1 d . .
H24C H 0.7593(7) 0.2423(5) 0.3514(4) 0.038 Uiso 1 calc R .
H24D H 0.6440(7) 0.2467(5) 0.3615(4) 0.038 Uiso 1 calc R .
N25 N 0.5680(7) 0.2086(5) 0.2582(4) 0.030(2) Uani 1 d . .
H25C H 0.5511(7) 0.1948(5) 0.2193(4) 0.036 Uiso 1 calc R .
H25D H 0.5191(7) 0.2185(5) 0.2829(4) 0.036 Uiso 1 calc R .
N26 N 0.7421(7) 0.1999(5) 0.2431(4) 0.026(2) Uani 1 d . .
H26A H 0.8081(7) 0.2050(5) 0.2567(4) 0.031 Uiso 1 calc R .
H26B H 0.7248(7) 0.1849(5) 0.2046(4) 0.031 Uiso 1 calc R .
C21 C 0.3406(8) 0.3643(6) 0.1195(5) 0.022(2) Uani 1 d . .
N27 N 0.3082(7) 0.4062(5) 0.1631(4) 0.023(2) Uani 1 d . .
H27A H 0.3015(7) 0.3903(5) 0.2009(4) 0.028 Uiso 1 calc R .
H27B H 0.2934(7) 0.4500(5) 0.1544(4) 0.028 Uiso 1 calc R .
N28 N 0.3626(7) 0.2990(5) 0.1326(4) 0.027(2) Uani 1 d . .
H28A H 0.3558(7) 0.2831(5) 0.1705(4) 0.032 Uiso 1 calc R .
H28B H 0.3842(7) 0.2710(5) 0.1036(4) 0.032 Uiso 1 calc R .
N29 N 0.3448(8) 0.3884(5) 0.0616(4) 0.030(2) Uani 1 d . .
H29A H 0.3626(8) 0.3603(5) 0.0315(4) 0.036 Uiso 1 calc R .
H29B H 0.3298(8) 0.4324(5) 0.0535(4) 0.036 Uiso 1 calc R .
Na1 Na 0.6042(6) -0.0570(4) 0.1743(3) 0.082(2) Uani 1 d . .
Na2 Na 0.6161(5) 0.4177(3) 0.6755(3) 0.066(2) Uani 1 d . .

loop_
_atom_type_symbol
_atom_type_description
_atom_type_scat_dispersion_real
_atom_type_scat_dispersion_imag
_atom_type_scat_source
C C 0.0033 0.0016 'International Tables Vol C Tables 4.2.6.8 and 6.1.1.4'
H H 0.0000 0.0000 'International Tables Vol C Tables 4.2.6.8 and 6.1.1.4'
N N 0.0061 0.0033 'International Tables Vol C Tables 4.2.6.8 and 6.1.1.4'
O O 0.0106 0.0060 'International Tables Vol C Tables 4.2.6.8 and 6.1.1.4'
Na Na 0.0362 0.0249 'International Tables Vol C Tables 4.2.6.8 and 6.1.1.4'
As As 0.0499 2.0058 'International Tables Vol C Tables 4.2.6.8 and 6.1.1.4'
W W -0.8490 6.8722 'International Tables Vol C Tables 4.2.6.8 and 6.1.1.4'

loop_
_geom_angle_atom_site_label_1
_geom_angle_atom_site_label_2
_geom_angle_atom_site_label_3
_geom_angle
_geom_angle_site_symmetry_1
_geom_angle_site_symmetry_3
_geom_angle_publ_flag
O14A W1A O15A 104.1(4) . . ?
O14A W1A O13A 101.1(3) . . ?
O15A W1A O13A 99.4(3) . . ?
O14A W1A O8A 95.8(3) . . ?
O15A W1A O8A 98.8(3) . . ?
O13A W1A O8A 151.2(3) . . ?
O14A W1A O7A 157.7(3) . . ?
O15A W1A O7A 96.7(3) . . ?
O13A W1A O7A 83.3(3) . . ?
O8A W1A O7A 72.6(3) . . ?
O14A W1A O3A 88.1(3) . . ?
O15A W1A O3A 166.0(3) . . ?
O13A W1A O3A 84.6(3) . . ?
O8A W1A O3A 72.8(3) . . ?
O7A W1A O3A 70.4(2) . . ?
O14A W1A W2A 116.4(2) . . ?
O15A W1A W2A 118.3(3) . . ?
O13A W1A W2A 114.8(2) . . ?
O8A W1A W2A 36.4(2) . . ?
O7A W1A W2A 44.1(2) . . ?
O3A W1A W2A 48.6(2) . . ?
O16A W2A O17A 103.9(4) . . ?
O16A W2A O9A 99.9(3) . . ?
O17A W2A O9A 100.1(3) . . ?
O16A W2A O8A 98.1(3) . . ?
O17A W2A O8A 100.2(3) . . ?
O9A W2A O8A 148.7(3) . . ?
O16A W2A O7A 156.8(3) . . ?
O17A W2A O7A 98.7(3) . . ?
O9A W2A O7A 81.3(3) . . ?
O8A W2A O7A 72.2(3) . . ?
O16A W2A O3A 88.1(3) . . ?
O17A W2A O3A 166.3(3) . . ?
O9A W2A O3A 84.1(2) . . ?
O8A W2A O3A 71.1(3) . . ?
O7A W2A O3A 68.9(2) . . ?
O16A W2A W1A 117.2(2) . . ?
O17A W2A W1A 120.3(3) . . ?
O9A W2A W1A 112.4(2) . . ?
O8A W2A W1A 36.3(2) . . ?
O7A W2A W1A 43.8(2) . . ?
O3A W2A W1A 46.7(2) . . ?
O19A W3A O18A 102.4(3) . . ?
O19A W3A O9A 102.3(3) . . ?
O18A W3A O9A 99.0(3) . . ?
O19A W3A O10A 99.6(3) . . ?
O18A W3A O10A 94.6(3) . . ?
O9A W3A O10A 151.0(3) . . ?
O19A W3A O4A 86.8(3) . . ?
O18A W3A O4A 170.1(3) . . ?
O9A W3A O4A 82.4(3) . . ?
O10A W3A O4A 80.0(3) . . ?
O19A W3A O1A 168.9(3) . . ?
O18A W3A O1A 86.0(3) . . ?
O9A W3A O1A 83.4(3) . . ?
O10A W3A O1A 72.1(2) . . ?
O4A W3A O1A 84.5(2) . . ?
O21A W4A O20A 105.0(3) . . ?
O21A W4A O10A 99.2(3) . . ?
O20A W4A O10A 100.4(3) . . ?
O21A W4A O11A 100.1(3) . . ?
O20A W4A O11A 95.4(3) . . ?
O10A W4A O11A 150.9(3) . . ?
O21A W4A O6A 90.1(3) . . ?
O20A W4A O6A 161.8(3) . . ?
O10A W4A O6A 86.9(3) . . ?
O11A W4A O6A 71.5(2) . . ?
O21A W4A O1A 160.8(3) . . ?
O20A W4A O1A 93.8(3) . . ?
O10A W4A O1A 72.8(2) . . ?
O11A W4A O1A 81.9(3) . . ?
O6A W4A O1A 72.3(2) . . ?
O22A W5A O23A 101.1(3) . . ?
O22A W5A O12A 102.6(3) . . ?
O23A W5A O12A 99.7(3) . . ?
O22A W5A O11A 99.3(3) . . ?
O23A W5A O11A 102.0(3) . . ?
O12A W5A O11A 145.3(3) . . ?
O22A W5A O6A 168.3(3) . . ?
O23A W5A O6A 88.8(3) . . ?
O12A W5A O6A 81.5(3) . . ?
O11A W5A O6A 72.3(2) . . ?
O22A W5A O2A 89.0(3) . . ?
O23A W5A O2A 168.9(3) . . ?
O12A W5A O2A 73.4(2) . . ?
O11A W5A O2A 80.4(2) . . ?
O6A W5A O2A 81.6(2) . . ?
O25A W6A O24A 101.7(3) . . ?
O25A W6A O13A 102.1(3) . . ?
O24A W6A O13A 97.9(3) . . ?
O25A W6A O12A 98.1(3) . . ?
O24A W6A O12A 91.9(3) . . ?
O13A W6A O12A 155.2(3) . . ?
O25A W6A O5A 90.9(3) . . ?
O24A W6A O5A 166.8(3) . . ?
O13A W6A O5A 83.0(3) . . ?
O12A W6A O5A 82.4(3) . . ?
O25A W6A O2A 165.8(3) . . ?
O24A W6A O2A 89.4(3) . . ?
O13A W6A O2A 84.8(3) . . ?
O12A W6A O2A 72.5(2) . . ?
O5A W6A O2A 77.5(2) . . ?
O3A As1A O1A 106.4(3) . . ?
O3A As1A O2A 111.3(3) . . ?
O1A As1A O2A 109.4(3) . . ?
O3A As1A C1A 108.7(4) . . ?
O1A As1A C1A 110.1(4) . . ?
O2A As1A C1A 110.8(4) . . ?
O4A As2A O5A 106.5(3) . . ?
O4A As2A O6A 108.6(3) . . ?
O5A As2A O6A 110.7(3) . . ?
O4A As2A C7A 109.9(4) . . ?
O5A As2A C7A 113.4(4) . . ?
O6A As2A C7A 107.7(4) . . ?
As1A O1A W4A 123.6(3) . . ?
As1A O1A W3A 141.4(4) . . ?
W4A O1A W3A 94.5(2) . . ?
As1A O2A W5A 123.3(3) . . ?
As1A O2A W6A 130.7(3) . . ?
W5A O2A W6A 93.3(2) . . ?
As1A O3A W1A 134.3(3) . . ?
As1A O3A W2A 134.9(3) . . ?
W1A O3A W2A 84.7(2) . . ?
As2A O4A W3A 128.9(3) . . ?
As2A O5A W6A 129.3(4) . . ?
As2A O6A W5A 124.6(3) . . ?
As2A O6A W4A 130.2(4) . . ?
W5A O6A W4A 95.3(2) . . ?
W1A O7A W2A 92.1(2) . . ?
W1A O8A W2A 107.3(3) . . ?
W3A O9A W2A 151.0(4) . . ?
W4A O10A W3A 120.4(3) . . ?
W5A O11A W4A 119.3(3) . . ?
W5A O12A W6A 120.0(3) . . ?
W6A O13A W1A 163.0(4) . . ?
W3A O19A Na1 124.8(4) . 2_655 ?
W4A O21A Na1 146.8(4) . . ?
C6A C1A C2A 121.6(9) . . ?
C6A C1A As1A 121.2(8) . . ?
C2A C1A As1A 117.2(8) . . ?
C3A C2A C1A 119.2(11) . . ?
C2A C3A C4A 120.3(11) . . ?
C5A C4A N1A 119.8(11) . . ?
C5A C4A C3A 119.6(10) . . ?
N1A C4A C3A 120.6(11) . . ?
C4A C5A C6A 120.5(10) . . ?
C1A C6A C5A 118.9(10) . . ?
C12A C7A C8A 120.3(9) . . ?
C12A C7A As2A 120.2(8) . . ?
C8A C7A As2A 119.3(7) . . ?
C9A C8A C7A 118.5(10) . . ?
C8A C9A C10A 121.6(11) . . ?
C11A C10A N2A 122.9(10) . . ?
C11A C10A C9A 118.4(9) . . ?
N2A C10A C9A 118.7(10) . . ?
C10A C11A C12A 121.2(9) . . ?
C7A C12A C11A 120.0(10) . . ?
O15B W1B O14B 103.2(3) . . ?
O15B W1B O13B 99.7(3) . . ?
O14B W1B O13B 99.1(3) . . ?
O15B W1B O8B 97.8(3) . . ?
O14B W1B O8B 98.7(3) . . ?
O13B W1B O8B 151.4(3) . . ?
O15B W1B O7B 95.1(3) . . ?
O14B W1B O7B 160.8(3) . . ?
O13B W1B O7B 83.3(3) . . ?
O8B W1B O7B 72.8(3) . . ?
O15B W1B O3B 164.4(3) . . ?
O14B W1B O3B 90.6(3) . . ?
O13B W1B O3B 84.9(3) . . ?
O8B W1B O3B 72.7(3) . . ?
O7B W1B O3B 70.6(2) . . ?
O15B W1B W2B 116.7(2) . . ?
O14B W1B W2B 120.1(3) . . ?
O13B W1B W2B 114.8(2) . . ?
O8B W1B W2B 36.6(2) . . ?
O7B W1B W2B 44.0(2) . . ?
O3B W1B W2B 48.6(2) . . ?
O16B W2B O17B 103.6(4) . . ?
O16B W2B O9B 99.7(3) . . ?
O17B W2B O9B 101.1(3) . . ?
O16B W2B O8B 97.8(3) . . ?
O17B W2B O8B 98.2(3) . . ?
O9B W2B O8B 150.0(3) . . ?
O16B W2B O7B 158.5(3) . . ?
O17B W2B O7B 96.9(3) . . ?
O9B W2B O7B 82.2(3) . . ?
O8B W2B O7B 72.8(3) . . ?
O16B W2B O3B 89.2(3) . . ?
O17B W2B O3B 164.3(3) . . ?
O9B W2B O3B 85.2(3) . . ?
O8B W2B O3B 70.8(3) . . ?
O7B W2B O3B 69.6(2) . . ?
O16B W2B W1B 117.8(3) . . ?
O17B W2B W1B 118.0(2) . . ?
O9B W2B W1B 113.8(2) . . ?
O8B W2B W1B 36.2(2) . . ?
O7B W2B W1B 44.5(2) . . ?
O3B W2B W1B 46.8(2) . . ?
O19B W3B O18B 101.8(4) . . ?
O19B W3B O9B 100.9(3) . . ?
O18B W3B O9B 97.5(3) . . ?
O19B W3B O10B 101.8(3) . . ?
O18B W3B O10B 95.9(3) . . ?
O9B W3B O10B 150.5(3) . . ?
O19B W3B O4B 87.3(3) . . ?
O18B W3B O4B 170.7(3) . . ?
O9B W3B O4B 82.0(3) . . ?
O10B W3B O4B 80.5(3) . . ?
O19B W3B O1B 169.2(3) . . ?
O18B W3B O1B 86.8(3) . . ?
O9B W3B O1B 84.2(3) . . ?
O10B W3B O1B 70.4(3) . . ?
O4B W3B O1B 84.0(2) . . ?
O21B W4B O20B 102.9(3) . . ?
O21B W4B O10B 99.1(3) . . ?
O20B W4B O10B 100.5(3) . . ?
O21B W4B O11B 98.2(3) . . ?
O20B W4B O11B 95.4(3) . . ?
O10B W4B O11B 153.2(3) . . ?
O21B W4B O1B 162.9(3) . . ?
O20B W4B O1B 93.8(3) . . ?
O10B W4B O1B 73.8(3) . . ?
O11B W4B O1B 83.7(3) . . ?
O21B W4B O6B 90.2(3) . . ?
O20B W4B O6B 163.0(3) . . ?
O10B W4B O6B 87.9(3) . . ?
O11B W4B O6B 71.7(3) . . ?
O1B W4B O6B 74.2(2) . . ?
O22B W5B O23B 103.0(4) . . ?
O22B W5B O11B 99.2(3) . . ?
O23B W5B O11B 102.0(3) . . ?
O22B W5B O12B 101.6(3) . . ?
O23B W5B O12B 100.3(3) . . ?
O11B W5B O12B 145.0(3) . . ?
O22B W5B O6B 166.0(3) . . ?
O23B W5B O6B 89.8(3) . . ?
O11B W5B O6B 72.3(3) . . ?
O12B W5B O6B 81.2(3) . . ?
O22B W5B O2B 87.4(3) . . ?
O23B W5B O2B 168.5(3) . . ?
O11B W5B O2B 80.6(3) . . ?
O12B W5B O2B 72.6(3) . . ?
O6B W5B O2B 80.3(2) . . ?
O24B W6B O25B 102.2(3) . . ?
O24B W6B O13B 96.7(3) . . ?
O25B W6B O13B 101.0(3) . . ?
O24B W6B O12B 95.8(3) . . ?
O25B W6B O12B 96.4(3) . . ?
O13B W6B O12B 155.9(3) . . ?
O24B W6B O5B 163.8(3) . . ?
O25B W6B O5B 93.9(3) . . ?
O13B W6B O5B 80.6(3) . . ?
O12B W6B O5B 81.7(3) . . ?
O24B W6B O2B 87.9(3) . . ?
O25B W6B O2B 166.8(3) . . ?
O13B W6B O2B 86.1(3) . . ?
O12B W6B O2B 73.9(2) . . ?
O5B W6B O2B 76.1(2) . . ?
O3B As1B O1B 106.5(3) . . ?
O3B As1B O2B 111.6(3) . . ?
O1B As1B O2B 108.2(3) . . ?
O3B As1B C1B 110.0(4) . . ?
O1B As1B C1B 113.1(4) . . ?
O2B As1B C1B 107.4(4) . . ?
O5B As2B O4B 108.1(3) . . ?
O5B As2B O6B 113.7(3) . . ?
O4B As2B O6B 106.9(3) . . ?
O5B As2B C7B 110.1(4) . . ?
O4B As2B C7B 109.1(4) . . ?
O6B As2B C7B 108.8(4) . . ?
As1B O1B W4B 124.9(3) . . ?
As1B O1B W3B 139.9(4) . . ?
W4B O1B W3B 94.3(2) . . ?
As1B O2B W6B 133.0(4) . . ?
As1B O2B W5B 124.5(3) . . ?
W6B O2B W5B 93.6(2) . . ?
As1B O3B W1B 133.6(3) . . ?
As1B O3B W2B 136.1(3) . . ?
W1B O3B W2B 84.6(2) . . ?
As2B O4B W3B 129.7(4) . . ?
As2B O5B W6B 127.5(4) . . ?
As2B O6B W5B 122.5(3) . . ?
As2B O6B W4B 129.7(4) . . ?
W5B O6B W4B 95.2(2) . . ?
W2B O7B W1B 91.5(2) . . ?
W1B O8B W2B 107.2(3) . . ?
W2B O9B W3B 150.3(4) . . ?
W4B O10B W3B 121.4(3) . . ?
W5B O11B W4B 119.9(3) . . ?
W5B O12B W6B 118.3(3) . . ?
W6B O13B W1B 162.0(4) . . ?
C6B C1B C2B 118.9(10) . . ?
C6B C1B As1B 120.1(8) . . ?
C2B C1B As1B 121.0(8) . . ?
C3B C2B C1B 118.1(12) . . ?
C4B C3B C2B 122.7(13) . . ?
C3B C4B N1B 121.9(12) . . ?
C3B C4B C5B 118.5(11) . . ?
N1B C4B C5B 119.6(12) . . ?
C6B C5B C4B 119.7(11) . . ?
C5B C6B C1B 122.1(11) . . ?
C8B C7B C12B 118.4(10) . . ?
C8B C7B As2B 119.5(9) . . ?
C12B C7B As2B 121.9(8) . . ?
C9B C8B C7B 119.6(12) . . ?
C10B C9B C8B 121.1(12) . . ?
C9B C10B N2B 119.3(10) . . ?
C9B C10B C11B 118.3(10) . . ?
N2B C10B C11B 122.4(9) . . ?
C12B C11B C10B 121.2(10) . . ?
C11B C12B C7B 121.4(10) . . ?
N8 C14 N6 121.1(10) . . ?
N8 C14 N7 119.1(10) . . ?
N6 C14 N7 119.8(10) . . ?
N11 C15 N10 118.2(21) . . ?
N11 C15 N9 124.0(19) . . ?
N10 C15 N9 117.3(16) . . ?
N12 C16 N13 120.5(15) . . ?
N12 C16 N14 120.0(14) . . ?
N13 C16 N14 119.4(15) . . ?
N16 C17 N17 120.6(12) . . ?
N16 C17 N15 120.7(12) . . ?
N17 C17 N15 118.8(11) . . ?
N20 C18 N19 120.2(11) . . ?
N20 C18 N18 119.2(11) . . ?
N19 C18 N18 120.5(11) . . ?
N21 C19 N23 121.0(10) . . ?
N21 C19 N22 119.8(9) . . ?
N23 C19 N22 119.1(10) . . ?
N26 C20 N24 121.1(10) . . ?
N26 C20 N25 119.8(10) . . ?
N24 C20 N25 119.1(10) . . ?
N28 C21 N27 119.9(10) . . ?
N28 C21 N29 121.1(10) . . ?
N27 C21 N29 118.9(10) . . ?
O21A Na1 O19A 109.5(3) . 2_655 ?

loop_
_geom_bond_atom_site_label_1
_geom_bond_atom_site_label_2
_geom_bond_distance
_geom_bond_site_symmetry_2
_geom_bond_publ_flag
W1A O14A 1.730(8) . ?
W1A O15A 1.732(7) . ?
W1A O13A 1.902(7) . ?
W1A O8A 1.954(7) . ?
W1A O7A 2.184(7) . ?
W1A O3A 2.306(6) . ?
W1A W2A 3.1527(6) . ?
W2A O16A 1.736(7) . ?
W2A O17A 1.741(7) . ?
W2A O9A 1.894(7) . ?
W2A O8A 1.959(7) . ?
W2A O7A 2.195(7) . ?
W2A O3A 2.375(6) . ?
W3A O19A 1.727(7) . ?
W3A O18A 1.742(7) . ?
W3A O9A 1.893(7) . ?
W3A O10A 1.951(7) . ?
W3A O4A 2.165(6) . ?
W3A O1A 2.292(6) . ?
W4A O21A 1.721(7) . ?
W4A O20A 1.739(6) . ?
W4A O10A 1.921(7) . ?
W4A O11A 1.963(6) . ?
W4A O6A 2.269(6) . ?
W4A O1A 2.284(6) . ?
W5A O22A 1.737(7) . ?
W5A O23A 1.749(6) . ?
W5A O12A 1.915(6) . ?
W5A O11A 1.920(6) . ?
W5A O6A 2.266(6) . ?
W5A O2A 2.306(6) . ?
W6A O25A 1.712(7) . ?
W6A O24A 1.750(7) . ?
W6A O13A 1.884(7) . ?
W6A O12A 1.962(7) . ?
W6A O5A 2.152(7) . ?
W6A O2A 2.311(6) . ?
As1A O3A 1.689(6) . ?
As1A O1A 1.702(6) . ?
As1A O2A 1.709(6) . ?
As1A C1A 1.917(9) . ?
As2A O4A 1.671(6) . ?
As2A O5A 1.692(6) . ?
As2A O6A 1.718(7) . ?
As2A C7A 1.885(9) . ?
O19A Na1 2.842(10) 2_655 ?
O21A Na1 2.802(10) . ?
C1A C6A 1.361(14) . ?
C1A C2A 1.383(15) . ?
C2A C3A 1.38(2) . ?
C3A C4A 1.40(2) . ?
C4A C5A 1.36(2) . ?
C4A N1A 1.395(14) . ?
C5A C6A 1.411(15) . ?
C7A C12A 1.364(14) . ?
C7A C8A 1.430(14) . ?
C8A C9A 1.384(14) . ?
C9A C10A 1.40(2) . ?
C10A C11A 1.383(15) . ?
C10A N2A 1.388(13) . ?
C11A C12A 1.404(14) . ?
W1B O15B 1.731(7) . ?
W1B O14B 1.745(7) . ?
W1B O13B 1.894(7) . ?
W1B O8B 1.940(7) . ?
W1B O7B 2.198(6) . ?
W1B O3B 2.296(6) . ?
W1B W2B 3.1378(6) . ?
W2B O16B 1.737(7) . ?
W2B O17B 1.747(7) . ?
W2B O9B 1.890(7) . ?
W2B O8B 1.958(7) . ?
W2B O7B 2.181(7) . ?
W2B O3B 2.365(6) . ?
W3B O19B 1.718(8) . ?
W3B O18B 1.745(8) . ?
W3B O9B 1.901(7) . ?
W3B O10B 1.955(7) . ?
W3B O4B 2.164(7) . ?
W3B O1B 2.350(6) . ?
W4B O21B 1.737(7) . ?
W4B O20B 1.751(7) . ?
W4B O10B 1.906(7) . ?
W4B O11B 1.952(7) . ?
W4B O1B 2.241(7) . ?
W4B O6B 2.269(6) . ?
W5B O22B 1.721(7) . ?
W5B O23B 1.741(7) . ?
W5B O11B 1.919(7) . ?
W5B O12B 1.920(7) . ?
W5B O6B 2.269(7) . ?
W5B O2B 2.330(6) . ?
W6B O24B 1.738(7) . ?
W6B O25B 1.754(7) . ?
W6B O13B 1.891(7) . ?
W6B O12B 1.963(7) . ?
W6B O5B 2.183(7) . ?
W6B O2B 2.244(6) . ?
As1B O3B 1.679(7) . ?
As1B O1B 1.697(6) . ?
As1B O2B 1.701(6) . ?
As1B C1B 1.871(9) . ?
As2B O5B 1.664(6) . ?
As2B O4B 1.682(7) . ?
As2B O6B 1.727(7) . ?
As2B C7B 1.885(10) . ?
C1B C6B 1.376(15) . ?
C1B C2B 1.413(15) . ?
C2B C3B 1.39(2) . ?
C3B C4B 1.38(2) . ?
C4B N1B 1.385(14) . ?
C4B C5B 1.39(2) . ?
C5B C6B 1.376(15) . ?
C7B C8B 1.39(2) . ?
C7B C12B 1.403(15) . ?
C8B C9B 1.39(2) . ?
C9B C10B 1.38(2) . ?
C10B N2B 1.385(13) . ?
C10B C11B 1.393(15) . ?
C11B C12B 1.332(15) . ?
C14 N8 1.311(13) . ?
C14 N6 1.315(14) . ?
C14 N7 1.354(13) . ?
C15 N11 1.29(2) . ?
C15 N10 1.31(2) . ?
C15 N9 1.47(2) . ?
C16 N12 1.31(2) . ?
C16 N13 1.34(2) . ?
C16 N14 1.34(2) . ?
C17 N16 1.29(2) . ?
C17 N17 1.335(15) . ?
C17 N15 1.35(2) . ?
C18 N20 1.316(15) . ?
C18 N19 1.323(14) . ?
C18 N18 1.333(14) . ?
C19 N21 1.307(14) . ?
C19 N23 1.316(13) . ?
C19 N22 1.333(13) . ?
C20 N26 1.303(13) . ?
C20 N24 1.303(13) . ?
C20 N25 1.362(14) . ?
C21 N28 1.313(13) . ?
C21 N27 1.322(13) . ?
C21 N29 1.336(14) . ?
Na1 O19A 2.842(10) 2_655 ?

loop_
_geom_torsion_atom_site_label_1
_geom_torsion_atom_site_label_2
_geom_torsion_atom_site_label_3
_geom_torsion_atom_site_label_4
_geom_torsion
_geom_torsion_site_symmetry_1
_geom_torsion_site_symmetry_2
_geom_torsion_site_symmetry_3
_geom_torsion_site_symmetry_4
_geom_torsion_publ_flag
O14A W1A W2A O16A -3.2(4) . . . . ?
O15A W1A W2A O16A -128.4(4) . . . . ?
O13A W1A W2A O16A 114.6(4) . . . . ?
O8A W1A W2A O16A -64.4(5) . . . . ?
O7A W1A W2A O16A 163.2(4) . . . . ?
O3A W1A W2A O16A 57.7(3) . . . . ?
O14A W1A W2A O17A 124.5(4) . . . . ?
O15A W1A W2A O17A -0.7(4) . . . . ?
O13A W1A W2A O17A -117.7(4) . . . . ?
O8A W1A W2A O17A 63.4(5) . . . . ?
O7A W1A W2A O17A -69.1(4) . . . . ?
O3A W1A W2A O17A -174.6(4) . . . . ?
O14A W1A W2A O9A -118.1(3) . . . . ?
O15A W1A W2A O9A 116.7(4) . . . . ?
O13A W1A W2A O9A -0.3(3) . . . . ?
O8A W1A W2A O9A -179.2(4) . . . . ?
O7A W1A W2A O9A 48.3(3) . . . . ?
O3A W1A W2A O9A -57.2(3) . . . . ?
O14A W1A W2A O8A 61.1(5) . . . . ?
O15A W1A W2A O8A -64.0(5) . . . . ?
O13A W1A W2A O8A 178.9(4) . . . . ?
O8A W1A W2A O8A 0.0 . . . . ?
O7A W1A W2A O8A -132.5(4) . . . . ?
O3A W1A W2A O8A 122.0(4) . . . . ?
O14A W1A W2A O7A -166.4(4) . . . . ?
O15A W1A W2A O7A 68.4(4) . . . . ?
O13A W1A W2A O7A -48.6(4) . . . . ?
O8A W1A W2A O7A 132.5(4) . . . . ?
O7A W1A W2A O7A 0.0 . . . . ?
O3A W1A W2A O7A -105.5(3) . . . . ?
O14A W1A W2A O3A -60.9(3) . . . . ?
O15A W1A W2A O3A 173.9(4) . . . . ?
O13A W1A W2A O3A 56.9(3) . . . . ?
O8A W1A W2A O3A -122.0(4) . . . . ?
O7A W1A W2A O3A 105.5(3) . . . . ?
O3A W1A W2A O3A 0.0 . . . . ?
O3A As1A O1A W4A 173.9(4) . . . . ?
O2A As1A O1A W4A 53.5(5) . . . . ?
C1A As1A O1A W4A -68.5(5) . . . . ?
O3A As1A O1A W3A 3.5(6) . . . . ?
O2A As1A O1A W3A -116.9(6) . . . . ?
C1A As1A O1A W3A 121.1(6) . . . . ?
O21A W4A O1A As1A -103.4(9) . . . . ?
O20A W4A O1A As1A 89.1(4) . . . . ?
O10A W4A O1A As1A -171.3(5) . . . . ?
O11A W4A O1A As1A -5.9(4) . . . . ?
O6A W4A O1A As1A -78.9(4) . . . . ?
O21A W4A O1A W3A 70.6(9) . . . . ?
O20A W4A O1A W3A -96.9(3) . . . . ?
O10A W4A O1A W3A 2.8(2) . . . . ?
O11A W4A O1A W3A 168.1(3) . . . . ?
O6A W4A O1A W3A 95.1(3) . . . . ?
O19A W3A O1A As1A 126.3(14) . . . . ?
O18A W3A O1A As1A -94.6(6) . . . . ?
O9A W3A O1A As1A 5.0(6) . . . . ?
O10A W3A O1A As1A 169.3(6) . . . . ?
O4A W3A O1A As1A 88.0(6) . . . . ?
O19A W3A O1A W4A -45.7(15) . . . . ?
O18A W3A O1A W4A 93.4(3) . . . . ?
O9A W3A O1A W4A -167.0(3) . . . . ?
O10A W3A O1A W4A -2.7(2) . . . . ?
O4A W3A O1A W4A -84.0(3) . . . . ?
O3A As1A O2A W5A -155.5(3) . . . . ?
O1A As1A O2A W5A -38.2(5) . . . . ?
C1A As1A O2A W5A 83.4(5) . . . . ?
O3A As1A O2A W6A -24.4(5) . . . . ?
O1A As1A O2A W6A 92.9(5) . . . . ?
C1A As1A O2A W6A -145.6(4) . . . . ?
O22A W5A O2A As1A -117.2(4) . . . . ?
O23A W5A O2A As1A 86.3(15) . . . . ?
O12A W5A O2A As1A 139.3(4) . . . . ?
O11A W5A O2A As1A -17.6(4) . . . . ?
O6A W5A O2A As1A 55.8(4) . . . . ?
O22A W5A O2A W6A 97.7(3) . . . . ?
O23A W5A O2A W6A -58.7(15) . . . . ?
O12A W5A O2A W6A -5.8(2) . . . . ?
O11A W5A O2A W6A -162.6(3) . . . . ?
O6A W5A O2A W6A -89.3(2) . . . . ?
O25A W6A O2A As1A -85.4(13) . . . . ?
O24A W6A O2A As1A 132.6(5) . . . . ?
O13A W6A O2A As1A 34.7(5) . . . . ?
O12A W6A O2A As1A -135.2(5) . . . . ?
O5A W6A O2A As1A -49.3(4) . . . . ?
O25A W6A O2A W5A 55.4(13) . . . . ?
O24A W6A O2A W5A -86.5(3) . . . . ?
O13A W6A O2A W5A 175.5(3) . . . . ?
O12A W6A O2A W5A 5.6(2) . . . . ?
O5A W6A O2A W5A 91.5(2) . . . . ?
O1A As1A O3A W1A -132.5(4) . . . . ?
O2A As1A O3A W1A -13.4(6) . . . . ?
C1A As1A O3A W1A 108.9(5) . . . . ?
O1A As1A O3A W2A 9.7(5) . . . . ?
O2A As1A O3A W2A 128.8(4) . . . . ?
C1A As1A O3A W2A -108.9(5) . . . . ?
O14A W1A O3A As1A -77.4(5) . . . . ?
O15A W1A O3A As1A 131.5(11) . . . . ?
O13A W1A O3A As1A 24.0(5) . . . . ?
O8A W1A O3A As1A -174.0(5) . . . . ?
O7A W1A O3A As1A 108.8(5) . . . . ?
W2A W1A O3A As1A 154.2(6) . . . . ?
O14A W1A O3A W2A 128.4(3) . . . . ?
O15A W1A O3A W2A -22.7(13) . . . . ?
O13A W1A O3A W2A -130.2(3) . . . . ?
O8A W1A O3A W2A 31.8(2) . . . . ?
O7A W1A O3A W2A -45.4(2) . . . . ?
W2A W1A O3A W2A 0.0 . . . . ?
O16A W2A O3A As1A 74.9(5) . . . . ?
O17A W2A O3A As1A -133.8(12) . . . . ?
O9A W2A O3A As1A -25.3(5) . . . . ?
O8A W2A O3A As1A 174.1(5) . . . . ?
O7A W2A O3A As1A -108.2(5) . . . . ?
W1A W2A O3A As1A -153.9(6) . . . . ?
O16A W2A O3A W1A -131.2(3) . . . . ?
O17A W2A O3A W1A 20.1(14) . . . . ?
O9A W2A O3A W1A 128.6(3) . . . . ?
O8A W2A O3A W1A -32.0(2) . . . . ?
O7A W2A O3A W1A 45.7(2) . . . . ?
W1A W2A O3A W1A 0.0 . . . . ?
O5A As2A O4A W3A -82.3(5) . . . . ?
O6A As2A O4A W3A 37.0(5) . . . . ?
C7A As2A O4A W3A 154.5(5) . . . . ?
O19A W3A O4A As2A -164.7(5) . . . . ?
O18A W3A O4A As2A -6.7(20) . . . . ?
O9A W3A O4A As2A 92.5(5) . . . . ?
O10A W3A O4A As2A -64.3(5) . . . . ?
O1A W3A O4A As2A 8.4(5) . . . . ?
O4A As2A O5A W6A 157.9(4) . . . . ?
O6A As2A O5A W6A 40.0(5) . . . . ?
C7A As2A O5A W6A -81.1(5) . . . . ?
O25A W6A O5A As2A 102.4(5) . . . . ?
O24A W6A O5A As2A -60.7(14) . . . . ?
O13A W6A O5A As2A -155.5(5) . . . . ?
O12A W6A O5A As2A 4.3(4) . . . . ?
O2A W6A O5A As2A -69.4(5) . . . . ?
O4A As2A O6A W5A -147.5(4) . . . . ?
O5A As2A O6A W5A -30.9(5) . . . . ?
C7A As2A O6A W5A 93.6(5) . . . . ?
O4A As2A O6A W4A -10.7(5) . . . . ?
O5A As2A O6A W4A 105.9(5) . . . . ?
C7A As2A O6A W4A -129.7(5) . . . . ?
O22A W5A O6A As2A 94.3(14) . . . . ?
O23A W5A O6A As2A -117.1(4) . . . . ?
O12A W5A O6A As2A -17.1(4) . . . . ?
O11A W5A O6A As2A 139.8(5) . . . . ?
O2A W5A O6A As2A 57.3(4) . . . . ?
O22A W5A O6A W4A -54.0(15) . . . . ?
O23A W5A O6A W4A 94.6(3) . . . . ?
O12A W5A O6A W4A -165.4(3) . . . . ?
O11A W5A O6A W4A -8.4(2) . . . . ?
O2A W5A O6A W4A -91.0(2) . . . . ?
O21A W4A O6A As2A 122.2(5) . . . . ?
O20A W4A O6A As2A -91.5(10) . . . . ?
O10A W4A O6A As2A 22.9(5) . . . . ?
O11A W4A O6A As2A -137.2(5) . . . . ?
O1A W4A O6A As2A -50.0(4) . . . . ?
O21A W4A O6A W5A -92.3(3) . . . . ?
O20A W4A O6A W5A 54.0(10) . . . . ?
O10A W4A O6A W5A 168.4(3) . . . . ?
O11A W4A O6A W5A 8.3(2) . . . . ?
O1A W4A O6A W5A 95.5(3) . . . . ?
O14A W1A O7A W2A 33.7(9) . . . . ?
O15A W1A O7A W2A -124.5(3) . . . . ?
O13A W1A O7A W2A 136.7(3) . . . . ?
O8A W1A O7A W2A -27.3(3) . . . . ?
O3A W1A O7A W2A 50.1(2) . . . . ?
W2A W1A O7A W2A 0.0 . . . . ?
O16A W2A O7A W1A -40.9(8) . . . . ?
O17A W2A O7A W1A 125.3(3) . . . . ?
O9A W2A O7A W1A -135.7(3) . . . . ?
O8A W2A O7A W1A 27.3(3) . . . . ?
O3A W2A O7A W1A -48.8(2) . . . . ?
W1A W2A O7A W1A 0.0 . . . . ?
O14A W1A O8A W2A -127.9(4) . . . . ?
O15A W1A O8A W2A 126.8(4) . . . . ?
O13A W1A O8A W2A -2.0(8) . . . . ?
O7A W1A O8A W2A 32.5(3) . . . . ?
O3A W1A O8A W2A -41.7(3) . . . . ?
W2A W1A O8A W2A 0.0 . . . . ?
O16A W2A O8A W1A 125.9(4) . . . . ?
O17A W2A O8A W1A -128.3(4) . . . . ?
O9A W2A O8A W1A 1.3(8) . . . . ?
O7A W2A O8A W1A -32.4(3) . . . . ?
O3A W2A O8A W1A 40.7(3) . . . . ?
W1A W2A O8A W1A 0.0 . . . . ?
O19A W3A O9A W2A 127.4(8) . . . . ?
O18A W3A O9A W2A 22.5(8) . . . . ?
O10A W3A O9A W2A -94.5(9) . . . . ?
O4A W3A O9A W2A -147.6(8) . . . . ?
O1A W3A O9A W2A -62.3(7) . . . . ?
O16A W2A O9A W3A -17.7(8) . . . . ?
O17A W2A O9A W3A -123.8(8) . . . . ?
O8A W2A O9A W3A 106.5(8) . . . . ?
O7A W2A O9A W3A 138.9(8) . . . . ?
O3A W2A O9A W3A 69.4(8) . . . . ?
W1A W2A O9A W3A 107.3(7) . . . . ?
O21A W4A O10A W3A -165.8(4) . . . . ?
O20A W4A O10A W3A 87.0(4) . . . . ?
O11A W4A O10A W3A -34.7(8) . . . . ?
O6A W4A O10A W3A -76.2(4) . . . . ?
O1A W4A O10A W3A -3.8(3) . . . . ?
O19A W3A O10A W4A 176.1(4) . . . . ?
O18A W3A O10A W4A -80.5(4) . . . . ?
O9A W3A O10A W4A 37.5(8) . . . . ?
O4A W3A O10A W4A 91.1(4) . . . . ?
O1A W3A O10A W4A 3.8(3) . . . . ?
O22A W5A O11A W4A -177.3(4) . . . . ?
O23A W5A O11A W4A -73.7(4) . . . . ?
O12A W5A O11A W4A 54.0(6) . . . . ?
O6A W5A O11A W4A 11.2(3) . . . . ?
O2A W5A O11A W4A 95.3(4) . . . . ?
O21A W4A O11A W5A 75.5(4) . . . . ?
O20A W4A O11A W5A -178.2(4) . . . . ?
O10A W4A O11A W5A -55.5(7) . . . . ?
O6A W4A O11A W5A -11.2(3) . . . . ?
O1A W4A O11A W5A -85.2(4) . . . . ?
O22A W5A O12A W6A -77.3(4) . . . . ?
O23A W5A O12A W6A 178.9(4) . . . . ?
O11A W5A O12A W6A 50.7(6) . . . . ?
O6A W5A O12A W6A 91.6(4) . . . . ?
O2A W5A O12A W6A 7.8(3) . . . . ?
O25A W6A O12A W5A -177.0(4) . . . . ?
O24A W6A O12A W5A 80.9(4) . . . . ?
O13A W6A O12A W5A -32.6(9) . . . . ?
O5A W6A O12A W5A -87.1(4) . . . . ?
O2A W6A O12A W5A -7.8(3) . . . . ?
O25A W6A O13A W1A 140.2(14) . . . . ?
O24A W6A O13A W1A -116.0(14) . . . . ?
O12A W6A O13A W1A -3.7(19) . . . . ?
O5A W6A O13A W1A 50.7(14) . . . . ?
O2A W6A O13A W1A -27.3(14) . . . . ?
O14A W1A O13A W6A 93.4(15) . . . . ?
O15A W1A O13A W6A -160.1(14) . . . . ?
O8A W1A O13A W6A -31.4(18) . . . . ?
O7A W1A O13A W6A -64.4(14) . . . . ?
O3A W1A O13A W6A 6.4(14) . . . . ?
W2A W1A O13A W6A -32.7(15) . . . . ?
O18A W3A O19A Na1 -144.5(4) . . . 2_655 ?
O9A W3A O19A Na1 113.3(4) . . . 2_655 ?
O10A W3A O19A Na1 -47.6(5) . . . 2_655 ?
O4A W3A O19A Na1 31.7(4) . . . 2_655 ?
O1A W3A O19A Na1 -6.5(17) . . . 2_655 ?
O20A W4A O21A Na1 -52.5(8) . . . . ?
O10A W4A O21A Na1 -155.9(7) . . . . ?
O11A W4A O21A Na1 46.0(8) . . . . ?
O6A W4A O21A Na1 117.2(7) . . . . ?
O1A W4A O21A Na1 140.4(7) . . . . ?
O3A As1A C1A C6A -112.0(9) . . . . ?
O1A As1A C1A C6A 131.8(9) . . . . ?
O2A As1A C1A C6A 10.6(10) . . . . ?
O3A As1A C1A C2A 68.2(9) . . . . ?
O1A As1A C1A C2A -48.0(10) . . . . ?
O2A As1A C1A C2A -169.1(8) . . . . ?
C6A C1A C2A C3A 0.4(19) . . . . ?
As1A C1A C2A C3A -179.8(11) . . . . ?
C1A C2A C3A C4A 0.1(22) . . . . ?
C2A C3A C4A C5A -0.3(22) . . . . ?
C2A C3A C4A N1A -179.8(13) . . . . ?
N1A C4A C5A C6A 179.5(12) . . . . ?
C3A C4A C5A C6A 0.0(20) . . . . ?
C2A C1A C6A C5A -0.7(17) . . . . ?
As1A C1A C6A C5A 179.6(8) . . . . ?
C4A C5A C6A C1A 0.5(18) . . . . ?
O4A As2A C7A C12A -33.8(10) . . . . ?
O5A As2A C7A C12A -152.9(8) . . . . ?
O6A As2A C7A C12A 84.3(9) . . . . ?
O4A As2A C7A C8A 151.2(9) . . . . ?
O5A As2A C7A C8A 32.2(10) . . . . ?
O6A As2A C7A C8A -90.6(9) . . . . ?
C12A C7A C8A C9A -2.2(18) . . . . ?
As2A C7A C8A C9A 172.7(10) . . . . ?
C7A C8A C9A C10A 1.8(20) . . . . ?
C8A C9A C10A C11A -0.5(20) . . . . ?
C8A C9A C10A N2A 178.5(13) . . . . ?
N2A C10A C11A C12A -179.6(11) . . . . ?
C9A C10A C11A C12A -0.7(18) . . . . ?
C8A C7A C12A C11A 1.2(17) . . . . ?
As2A C7A C12A C11A -173.7(8) . . . . ?
C10A C11A C12A C7A 0.3(17) . . . . ?
O15B W1B W2B O16B -127.5(4) . . . . ?
O14B W1B W2B O16B -1.6(4) . . . . ?
O13B W1B W2B O16B 116.4(4) . . . . ?
O8B W1B W2B O16B -62.5(5) . . . . ?
O7B W1B W2B O16B 164.8(4) . . . . ?
O3B W1B W2B O16B 58.9(4) . . . . ?
O15B W1B W2B O17B -1.8(4) . . . . ?
O14B W1B W2B O17B 124.0(4) . . . . ?
O13B W1B W2B O17B -118.0(4) . . . . ?
O8B W1B W2B O17B 63.1(4) . . . . ?
O7B W1B W2B O17B -69.6(4) . . . . ?
O3B W1B W2B O17B -175.5(4) . . . . ?
O15B W1B W2B O9B 116.4(4) . . . . ?
O14B W1B W2B O9B -117.7(4) . . . . ?
O13B W1B W2B O9B 0.3(3) . . . . ?
O8B W1B W2B O9B -178.6(4) . . . . ?
O7B W1B W2B O9B 48.6(3) . . . . ?
O3B W1B W2B O9B -57.3(3) . . . . ?
O15B W1B W2B O8B -65.0(4) . . . . ?
O14B W1B W2B O8B 60.9(5) . . . . ?
O13B W1B W2B O8B 178.9(4) . . . . ?
O8B W1B W2B O8B 0.000(1) . . . . ?
O7B W1B W2B O8B -132.8(4) . . . . ?
O3B W1B W2B O8B 121.4(4) . . . . ?
O15B W1B W2B O7B 67.8(4) . . . . ?
O14B W1B W2B O7B -166.4(4) . . . . ?
O13B W1B W2B O7B -48.4(3) . . . . ?
O8B W1B W2B O7B 132.8(4) . . . . ?
O7B W1B W2B O7B 0.000(1) . . . . ?
O3B W1B W2B O7B -105.9(3) . . . . ?
O15B W1B W2B O3B 173.7(3) . . . . ?
O14B W1B W2B O3B -60.5(4) . . . . ?
O13B W1B W2B O3B 57.5(3) . . . . ?
O8B W1B W2B O3B -121.4(4) . . . . ?
O7B W1B W2B O3B 105.9(3) . . . . ?
O3B W1B W2B O3B 0.0 . . . . ?
O3B As1B O1B W4B 172.3(4) . . . . ?
O2B As1B O1B W4B 52.2(5) . . . . ?
C1B As1B O1B W4B -66.7(5) . . . . ?
O3B As1B O1B W3B 6.1(6) . . . . ?
O2B As1B O1B W3B -114.0(5) . . . . ?
C1B As1B O1B W3B 127.1(6) . . . . ?
O21B W4B O1B As1B -102.5(11) . . . . ?
O20B W4B O1B As1B 90.2(4) . . . . ?
O10B W4B O1B As1B -170.0(5) . . . . ?
O11B W4B O1B As1B -4.8(4) . . . . ?
O6B W4B O1B As1B -77.5(4) . . . . ?
O21B W4B O1B W3B 68.7(11) . . . . ?
O20B W4B O1B W3B -98.7(3) . . . . ?
O10B W4B O1B W3B 1.1(2) . . . . ?
O11B W4B O1B W3B 166.3(3) . . . . ?
O6B W4B O1B W3B 93.6(2) . . . . ?
O19B W3B O1B As1B 122.0(16) . . . . ?
O18B W3B O1B As1B -95.0(6) . . . . ?
O9B W3B O1B As1B 2.9(5) . . . . ?
O10B W3B O1B As1B 167.5(6) . . . . ?
O4B W3B O1B As1B 85.5(5) . . . . ?
O19B W3B O1B W4B -46.7(17) . . . . ?
O18B W3B O1B W4B 96.3(3) . . . . ?
O9B W3B O1B W4B -165.8(3) . . . . ?
O10B W3B O1B W4B -1.1(2) . . . . ?
O4B W3B O1B W4B -83.2(3) . . . . ?
O3B As1B O2B W6B -17.9(6) . . . . ?
O1B As1B O2B W6B 99.0(5) . . . . ?
C1B As1B O2B W6B -138.6(5) . . . . ?
O3B As1B O2B W5B -156.0(4) . . . . ?
O1B As1B O2B W5B -39.1(5) . . . . ?
C1B As1B O2B W5B 83.4(5) . . . . ?
O24B W6B O2B As1B 125.3(5) . . . . ?
O25B W6B O2B As1B -94.5(13) . . . . ?
O13B W6B O2B As1B 28.5(5) . . . . ?
O12B W6B O2B As1B -138.0(5) . . . . ?
O5B W6B O2B As1B -52.8(5) . . . . ?
O24B W6B O2B W5B -88.2(3) . . . . ?
O25B W6B O2B W5B 52.0(13) . . . . ?
O13B W6B O2B W5B 175.0(3) . . . . ?
O12B W6B O2B W5B 8.5(3) . . . . ?
O5B W6B O2B W5B 93.7(3) . . . . ?
O22B W5B O2B As1B -115.1(5) . . . . ?
O23B W5B O2B As1B 89.1(15) . . . . ?
O11B W5B O2B As1B -15.3(4) . . . . ?
O12B W5B O2B As1B 142.0(5) . . . . ?
O6B W5B O2B As1B 58.2(4) . . . . ?
O22B W5B O2B W6B 94.2(3) . . . . ?
O23B W5B O2B W6B -61.6(15) . . . . ?
O11B W5B O2B W6B -166.0(3) . . . . ?
O12B W5B O2B W6B -8.7(3) . . . . ?
O6B W5B O2B W6B -92.5(2) . . . . ?
O1B As1B O3B W1B -135.4(4) . . . . ?
O2B As1B O3B W1B -17.5(6) . . . . ?
C1B As1B O3B W1B 101.6(5) . . . . ?
O1B As1B O3B W2B 8.1(6) . . . . ?
O2B As1B O3B W2B 126.0(5) . . . . ?
C1B As1B O3B W2B -114.8(5) . . . . ?
O15B W1B O3B As1B 134.1(10) . . . . ?
O14B W1B O3B As1B -73.3(5) . . . . ?
O13B W1B O3B As1B 25.8(5) . . . . ?
O8B W1B O3B As1B -172.2(5) . . . . ?
O7B W1B O3B As1B 110.4(5) . . . . ?
W2B W1B O3B As1B 155.6(6) . . . . ?
O15B W1B O3B W2B -21.5(11) . . . . ?
O14B W1B O3B W2B 131.1(3) . . . . ?
O13B W1B O3B W2B -129.8(3) . . . . ?
O8B W1B O3B W2B 32.2(2) . . . . ?
O7B W1B O3B W2B -45.1(2) . . . . ?
W2B W1B O3B W2B 0.0 . . . . ?
O16B W2B O3B As1B 74.8(6) . . . . ?
O17B W2B O3B As1B -139.5(10) . . . . ?
O9B W2B O3B As1B -24.9(5) . . . . ?
O8B W2B O3B As1B 173.3(6) . . . . ?
O7B W2B O3B As1B -108.4(5) . . . . ?
W1B W2B O3B As1B -154.4(6) . . . . ?
O16B W2B O3B W1B -130.8(3) . . . . ?
O17B W2B O3B W1B 14.8(11) . . . . ?
O9B W2B O3B W1B 129.4(3) . . . . ?
O8B W2B O3B W1B -32.3(2) . . . . ?
O7B W2B O3B W1B 46.0(2) . . . . ?
W1B W2B O3B W1B 0.0 . . . . ?
O5B As2B O4B W3B -80.7(5) . . . . ?
O6B As2B O4B W3B 42.1(6) . . . . ?
C7B As2B O4B W3B 159.6(5) . . . . ?
O19B W3B O4B As2B -168.1(6) . . . . ?
O18B W3B O4B As2B 2.5(22) . . . . ?
O9B W3B O4B As2B 90.5(5) . . . . ?
O10B W3B O4B As2B -65.6(5) . . . . ?
O1B W3B O4B As2B 5.5(5) . . . . ?
O4B As2B O5B W6B 156.9(4) . . . . ?
O6B As2B O5B W6B 38.3(5) . . . . ?
C7B As2B O5B W6B -84.0(5) . . . . ?
O24B W6B O5B As2B -75.0(12) . . . . ?
O25B W6B O5B As2B 102.9(5) . . . . ?
O13B W6B O5B As2B -156.5(5) . . . . ?
O12B W6B O5B As2B 7.0(4) . . . . ?
O2B W6B O5B As2B -68.3(4) . . . . ?
O5B As2B O6B W5B -30.2(5) . . . . ?
O4B As2B O6B W5B -149.5(4) . . . . ?
C7B As2B O6B W5B 92.8(5) . . . . ?
O5B As2B O6B W4B 101.6(5) . . . . ?
O4B As2B O6B W4B -17.6(5) . . . . ?
C7B As2B O6B W4B -135.3(5) . . . . ?
O22B W5B O6B As2B 83.9(12) . . . . ?
O23B W5B O6B As2B -119.1(4) . . . . ?
O11B W5B O6B As2B 138.2(5) . . . . ?
O12B W5B O6B As2B -18.7(4) . . . . ?
O2B W5B O6B As2B 55.0(4) . . . . ?
O22B W5B O6B W4B -60.9(12) . . . . ?
O23B W5B O6B W4B 96.0(3) . . . . ?
O11B W5B O6B W4B -6.7(2) . . . . ?
O12B W5B O6B W4B -163.5(3) . . . . ?
O2B W5B O6B W4B -89.8(2) . . . . ?
O21B W4B O6B As2B 127.1(5) . . . . ?
O20B W4B O6B As2B -92.3(11) . . . . ?
O10B W4B O6B As2B 27.9(5) . . . . ?
O11B W4B O6B As2B -134.3(5) . . . . ?
O1B W4B O6B As2B -45.8(4) . . . . ?
O21B W4B O6B W5B -92.0(3) . . . . ?
O20B W4B O6B W5B 48.6(11) . . . . ?
O10B W4B O6B W5B 168.8(3) . . . . ?
O11B W4B O6B W5B 6.6(2) . . . . ?
O1B W4B O6B W5B 95.1(3) . . . . ?
O16B W2B O7B W1B -39.5(9) . . . . ?
O17B W2B O7B W1B 123.5(3) . . . . ?
O9B W2B O7B W1B -136.1(3) . . . . ?
O8B W2B O7B W1B 27.0(3) . . . . ?
O3B W2B O7B W1B -48.4(2) . . . . ?
W1B W2B O7B W1B 0.0 . . . . ?
O15B W1B O7B W2B -123.9(3) . . . . ?
O14B W1B O7B W2B 38.5(10) . . . . ?
O13B W1B O7B W2B 136.9(3) . . . . ?
O8B W1B O7B W2B -27.3(3) . . . . ?
O3B W1B O7B W2B 49.9(2) . . . . ?
W2B W1B O7B W2B 0.000(1) . . . . ?
O15B W1B O8B W2B 125.2(4) . . . . ?
O14B W1B O8B W2B -130.1(4) . . . . ?
O13B W1B O8B W2B -2.2(8) . . . . ?
O7B W1B O8B W2B 32.3(3) . . . . ?
O3B W1B O8B W2B -42.2(3) . . . . ?
W2B W1B O8B W2B 0.0 . . . . ?
O16B W2B O8B W1B 127.7(4) . . . . ?
O17B W2B O8B W1B -127.3(4) . . . . ?
O9B W2B O8B W1B 2.6(8) . . . . ?
O7B W2B O8B W1B -32.6(3) . . . . ?
O3B W2B O8B W1B 41.2(3) . . . . ?
W1B W2B O8B W1B 0.0 . . . . ?
O16B W2B O9B W3B -22.1(8) . . . . ?
O17B W2B O9B W3B -128.2(8) . . . . ?
O8B W2B O9B W3B 102.5(9) . . . . ?
O7B W2B O9B W3B 136.2(8) . . . . ?
O3B W2B O9B W3B 66.3(8) . . . . ?
W1B W2B O9B W3B 104.2(7) . . . . ?
O19B W3B O9B W2B 130.8(8) . . . . ?
O18B W3B O9B W2B 27.2(8) . . . . ?
O10B W3B O9B W2B -89.3(9) . . . . ?
O4B W3B O9B W2B -143.5(8) . . . . ?
O1B W3B O9B W2B -58.8(8) . . . . ?
O21B W4B O10B W3B -165.6(4) . . . . ?
O20B W4B O10B W3B 89.3(4) . . . . ?
O11B W4B O10B W3B -35.9(9) . . . . ?
O1B W4B O10B W3B -1.6(3) . . . . ?
O6B W4B O10B W3B -75.8(4) . . . . ?
O19B W3B O10B W4B 173.7(4) . . . . ?
O18B W3B O10B W4B -82.9(4) . . . . ?
O9B W3B O10B W4B 33.9(8) . . . . ?
O4B W3B O10B W4B 88.4(4) . . . . ?
O1B W3B O10B W4B 1.5(3) . . . . ?
O22B W5B O11B W4B 177.4(4) . . . . ?
O23B W5B O11B W4B -77.0(4) . . . . ?
O12B W5B O11B W4B 51.5(7) . . . . ?
O6B W5B O11B W4B 8.9(3) . . . . ?
O2B W5B O11B W4B 91.6(4) . . . . ?
O21B W4B O11B W5B 78.5(4) . . . . ?
O20B W4B O11B W5B -177.6(4) . . . . ?
O10B W4B O11B W5B -51.4(8) . . . . ?
O1B W4B O11B W5B -84.4(4) . . . . ?
O6B W4B O11B W5B -8.9(3) . . . . ?
O22B W5B O12B W6B -72.2(4) . . . . ?
O23B W5B O12B W6B -177.9(4) . . . . ?
O11B W5B O12B W6B 53.2(7) . . . . ?
O6B W5B O12B W6B 93.9(4) . . . . ?
O2B W5B O12B W6B 11.4(3) . . . . ?
O24B W6B O12B W5B 74.4(4) . . . . ?
O25B W6B O12B W5B 177.4(4) . . . . ?
O13B W6B O12B W5B -46.5(9) . . . . ?
O5B W6B O12B W5B -89.5(4) . . . . ?
O2B W6B O12B W5B -11.7(3) . . . . ?
O24B W6B O13B W1B -104.2(13) . . . . ?
O25B W6B O13B W1B 151.9(12) . . . . ?
O12B W6B O13B W1B 16.5(18) . . . . ?
O5B W6B O13B W1B 59.7(12) . . . . ?
O2B W6B O13B W1B -16.8(13) . . . . ?
O15B W1B O13B W6B -167.3(12) . . . . ?
O14B W1B O13B W6B 87.5(13) . . . . ?
O8B W1B O13B W6B -40.3(16) . . . . ?
O7B W1B O13B W6B -73.3(13) . . . . ?
O3B W1B O13B W6B -2.3(12) . . . . ?
W2B W1B O13B W6B -41.7(13) . . . . ?
O3B As1B C1B C6B -134.9(9) . . . . ?
O1B As1B C1B C6B 106.1(9) . . . . ?
O2B As1B C1B C6B -13.2(10) . . . . ?
O3B As1B C1B C2B 44.0(11) . . . . ?
O1B As1B C1B C2B -75.0(11) . . . . ?
O2B As1B C1B C2B 165.6(10) . . . . ?
C6B C1B C2B C3B 1.9(21) . . . . ?
As1B C1B C2B C3B -176.9(13) . . . . ?
C1B C2B C3B C4B -3.7(27) . . . . ?
C2B C3B C4B N1B -174.3(15) . . . . ?
C2B C3B C4B C5B 3.2(26) . . . . ?
C3B C4B C5B C6B -0.9(20) . . . . ?
N1B C4B C5B C6B 176.6(12) . . . . ?
C4B C5B C6B C1B -0.7(19) . . . . ?
C2B C1B C6B C5B 0.2(18) . . . . ?
As1B C1B C6B C5B 179.0(9) . . . . ?
O5B As2B C7B C8B 178.0(11) . . . . ?
O4B As2B C7B C8B -63.5(12) . . . . ?
O6B As2B C7B C8B 52.8(12) . . . . ?
O5B As2B C7B C12B -7.9(11) . . . . ?
O4B As2B C7B C12B 110.6(10) . . . . ?
O6B As2B C7B C12B -133.1(9) . . . . ?
C12B C7B C8B C9B 2.8(24) . . . . ?
As2B C7B C8B C9B 177.1(14) . . . . ?
C7B C8B C9B C10B -2.9(28) . . . . ?
C8B C9B C10B N2B -179.2(15) . . . . ?
C8B C9B C10B C11B 2.4(24) . . . . ?
C9B C10B C11B C12B -1.9(19) . . . . ?
N2B C10B C11B C12B 179.7(11) . . . . ?
C10B C11B C12B C7B 1.9(19) . . . . ?
C8B C7B C12B C11B -2.3(19) . . . . ?
As2B C7B C12B C11B -176.5(9) . . . . ?
W4A O21A Na1 O19A -165.1(6) . . . 2_655 ?
